data_7213600
loop_
_publ_author_name
'Liu, Qing-Yan'
'Li, Yi-Lei'
'Xiong, Wei-Lu'
'Wang, Yu-Ling'
'Luo, Feng'
'Liu, Cai-Ming'
'Chen, Li-Li'

_publ_section_title
;
 Urothermal synthesis of mononuclear lanthanide compounds: slow
 magnetization relaxation observed in Dy analogue
;
_journal_issue 4
_journal_name_full CrystEngComm
_journal_page_first 585
_journal_paper_doi 10.1039/c3ce41762j
_journal_volume 16
_journal_year 2014
_chemical_formula_sum 'C24 H48 N19 O17 Tb'
_chemical_formula_weight 1033.73
_chemical_name_systematic
; 
 ? 
;
_space_group_IT_number 15
_symmetry_cell_setting monoclinic
_symmetry_space_group_name_Hall '-C 2yc'
_symmetry_space_group_name_H-M 'C 1 2/c 1'
_atom_sites_solution_hydrogens geom
_atom_sites_solution_primary direct
_atom_sites_solution_secondary difmap
_audit_creation_method SHELXL-97
_cell_angle_alpha 90.00
_cell_angle_beta 114.3940(10)
_cell_angle_gamma 90.00
_cell_formula_units_Z 4
_cell_length_a 24.3791(12)
_cell_length_b 12.1598(6)
_cell_length_c 14.8200(7)
_cell_measurement_reflns_used 9907
_cell_measurement_temperature 296(2)
_cell_measurement_theta_max 29.55
_cell_measurement_theta_min 2.66
_cell_volume 4001.1(3)
_computing_cell_refinement 'Bruker SMART'
_computing_data_collection 'Bruker SMART'
_computing_data_reduction 'Bruker SAINT'
_computing_molecular_graphics 'Bruker SHELXTL'
_computing_publication_material 'Bruker SHELXTL'
_computing_structure_refinement 'SHELXL-97 (Sheldrick, 1997)'
_computing_structure_solution 'SHELXS-97 (Sheldrick, 1990)'
_diffrn_ambient_temperature 296(2)
_diffrn_measured_fraction_theta_full 0.941
_diffrn_measured_fraction_theta_max 0.941
_diffrn_measurement_device_type 'CCD area detector'
_diffrn_measurement_method 'phi and omega scans'
_diffrn_radiation_monochromator graphite
_diffrn_radiation_source 'fine-focus sealed tube'
_diffrn_radiation_type MoK\a
_diffrn_radiation_wavelength 0.71073
_diffrn_reflns_av_R_equivalents 0.0187
_diffrn_reflns_av_sigmaI/netI 0.0170
_diffrn_reflns_limit_h_max 33
_diffrn_reflns_limit_h_min -28
_diffrn_reflns_limit_k_max 16
_diffrn_reflns_limit_k_min -16
_diffrn_reflns_limit_l_max 20
_diffrn_reflns_limit_l_min -20
_diffrn_reflns_number 18969
_diffrn_reflns_theta_full 29.65
_diffrn_reflns_theta_max 29.65
_diffrn_reflns_theta_min 2.66
_exptl_absorpt_coefficient_mu 1.863
_exptl_absorpt_correction_T_max 0.7070
_exptl_absorpt_correction_T_min 0.6050
_exptl_absorpt_correction_type multi-scan
_exptl_absorpt_process_details '(SADABS; Bruker 2008)'
_exptl_crystal_colour brown
_exptl_crystal_density_diffrn 1.716
_exptl_crystal_density_method 'not measured'
_exptl_crystal_description block
_exptl_crystal_F_000 2104
_exptl_crystal_size_max 0.30
_exptl_crystal_size_mid 0.25
_exptl_crystal_size_min 0.20
_refine_diff_density_max 1.377
_refine_diff_density_min -0.948
_refine_diff_density_rms 0.116
_refine_ls_extinction_method none
_refine_ls_goodness_of_fit_ref 1.000
_refine_ls_hydrogen_treatment constr
_refine_ls_matrix_type full
_refine_ls_number_parameters 286
_refine_ls_number_reflns 5319
_refine_ls_number_restraints 2
_refine_ls_restrained_S_all 1.012
_refine_ls_R_factor_all 0.0381
_refine_ls_R_factor_gt 0.0340
_refine_ls_shift/su_max 0.001
_refine_ls_shift/su_mean 0.000
_refine_ls_structure_factor_coef Fsqd
_refine_ls_weighting_details 'calc w=1/[\s^2^(Fo^2^)+(0.0723P)^2^+3.9201P] where P=(Fo^2^+2Fc^2^)/3'
_refine_ls_weighting_scheme calc
_refine_ls_wR_factor_gt 0.0908
_refine_ls_wR_factor_ref 0.0965
_reflns_number_gt 4890
_reflns_number_total 5319
_reflns_threshold_expression >2sigma(I)
_cod_data_source_file c3ce41762j.txt
_cod_data_source_block Tb
_cod_depositor_comments
;
The following automatic conversions were performed:

'_symmetry_cell_setting' value 'Monoclinic' changed to 'monoclinic'
according to
/usr/data/users/saulius/automatic-downloads/current/RSC/lib/dictionaries/cif_core.dic
dictionary named 'cif_core.dic' version 2.4.2 from
2011-04-26.

'_exptl_absorpt_correction_type' value 'Multi-scan'
changed to 'multi-scan' according to
/usr/data/users/saulius/automatic-downloads/current/RSC/lib/dictionaries/cif_core.dic
dictionary named 'cif_core.dic' version 2.4.2 from 2011-04-26.

Automatic conversion script
Id: cif_fix_values 2281 2013-09-26 08:29:07Z andrius 
;
_cod_original_sg_symbol_H-M C2/c
_cod_database_code 7213600

loop_
_symmetry_equiv_pos_as_xyz
'x, y, z'
'-x, y, -z+1/2'
'x+1/2, y+1/2, z'
'-x+1/2, y+1/2, -z+1/2'
'-x, -y, -z'
'x, -y, z-1/2'
'-x+1/2, -y+1/2, -z'
'x+1/2, -y+1/2, z-1/2'

loop_
_atom_site_label
_atom_site_type_symbol
_atom_site_fract_x
_atom_site_fract_y
_atom_site_fract_z
_atom_site_U_iso_or_equiv
_atom_site_adp_type
_atom_site_occupancy
_atom_site_symmetry_multiplicity
_atom_site_calc_flag
_atom_site_refinement_flags
Tb1 Tb 0.0000 0.363784(13) 0.2500 0.03763(8) Uani 1 2 d S
O1 O -0.05116(11) 0.42034(19) 0.34856(18) 0.0550(5) Uani 1 1 d .
O2 O -0.00550(10) 0.20316(19) 0.34135(16) 0.0506(5) Uani 1 1 d .
O4 O 0.05344(9) 0.52084(19) 0.33935(18) 0.0535(5) Uani 1 1 d .
O3 O 0.10151(9) 0.30700(18) 0.33955(16) 0.0497(5) Uani 1 1 d .
O5 O 0.0000 -0.2206(17) 0.2500 0.74(4) Uani 1 2 d SD
O6 O 0.0239(6) -0.1131(14) 0.3101(12) 0.369(12) Uani 1 1 d D
O7 O -0.2797(12) 0.398(2) 0.2791(19) 0.262(14) Uani 0.50 1 d P
O7A O -0.2849(8) 0.3100(17) 0.2087(16) 0.224(9) Uani 0.50 1 d P
O8 O -0.2275(7) 0.3952(9) 0.2115(10) 0.255(7) Uani 1 1 d .
O9 O -0.2166(7) 0.3516(9) 0.3331(12) 0.307(10) Uani 1 1 d .
N2 N -0.11542(17) 0.5149(3) 0.3968(3) 0.0777(10) Uani 1 1 d .
H2A H -0.1365 0.4597 0.4002 0.093 Uiso 1 1 calc R
N1 N -0.04303(19) 0.6035(3) 0.3836(4) 0.0777(11) Uani 1 1 d .
H1A H -0.0116 0.6155 0.3726 0.093 Uiso 1 1 calc R
N4 N -0.04500(18) 0.0469(3) 0.3784(3) 0.0737(9) Uani 1 1 d .
H4A H -0.0187 0.0010 0.3762 0.088 Uiso 1 1 calc R
N3 N -0.08741(19) 0.2029(3) 0.3805(4) 0.0827(12) Uani 1 1 d .
H3A H -0.0942 0.2725 0.3755 0.099 Uiso 1 1 calc R
N7 N 0.15364(13) 0.5286(3) 0.3714(3) 0.0617(7) Uani 1 1 d .
H7A H 0.1592 0.4596 0.3656 0.074 Uiso 1 1 calc R
N8 N 0.10884(14) 0.6801(3) 0.3824(3) 0.0736(10) Uani 1 1 d .
H8A H 0.0815 0.7223 0.3860 0.088 Uiso 1 1 calc R
N6 N 0.19123(14) 0.2156(3) 0.3862(3) 0.0715(9) Uani 1 1 d .
H6A H 0.2133 0.2714 0.3878 0.086 Uiso 1 1 calc R
N5 N 0.11346(17) 0.1236(3) 0.3805(4) 0.0719(11) Uani 1 1 d .
H5A H 0.0772 0.1106 0.3731 0.086 Uiso 1 1 calc R
N9 N 0.0000 -0.13451(19) 0.2500 0.0236(5) Uani 1 2 d SD
N10 N -0.24556(17) 0.3662(3) 0.2554(4) 0.0662(10) Uani 1 1 d .
C1 C -0.06801(14) 0.5071(3) 0.3739(2) 0.0486(6) Uani 1 1 d .
C2 C -0.1271(3) 0.6278(4) 0.4151(4) 0.0794(14) Uani 1 1 d .
H2B H -0.1295 0.6349 0.4785 0.095 Uiso 1 1 calc R
H2C H -0.1642 0.6546 0.3633 0.095 Uiso 1 1 calc R
C3 C -0.0730(2) 0.6886(4) 0.4147(4) 0.0773(12) Uani 1 1 d .
H3B H -0.0852 0.7494 0.3681 0.093 Uiso 1 1 calc R
H3C H -0.0475 0.7161 0.4801 0.093 Uiso 1 1 calc R
C4 C -0.04305(16) 0.1555(3) 0.3644(2) 0.0480(6) Uani 1 1 d .
C5 C -0.0963(2) 0.0161(4) 0.3974(4) 0.0822(13) Uani 1 1 d .
H5B H -0.0841 -0.0264 0.4580 0.099 Uiso 1 1 calc R
H5C H -0.1249 -0.0264 0.3429 0.099 Uiso 1 1 calc R
C6 C -0.1227(3) 0.1262(4) 0.4072(6) 0.0910(19) Uani 1 1 d .
H6B H -0.1650 0.1311 0.3624 0.109 Uiso 1 1 calc R
H6C H -0.1184 0.1383 0.4745 0.109 Uiso 1 1 calc R
C10 C 0.10172(13) 0.5715(3) 0.3618(2) 0.0459(6) Uani 1 1 d .
C11 C 0.20043(18) 0.6116(4) 0.3929(5) 0.0739(12) Uani 1 1 d .
H11A H 0.2147 0.6149 0.3408 0.089 Uiso 1 1 calc R
H11B H 0.2342 0.5969 0.4556 0.089 Uiso 1 1 calc R
C12 C 0.1688(2) 0.7160(4) 0.3975(5) 0.0854(14) Uani 1 1 d .
H12A H 0.1890 0.7516 0.4614 0.102 Uiso 1 1 calc R
H12B H 0.1671 0.7668 0.3459 0.102 Uiso 1 1 calc R
C7 C 0.13230(13) 0.2216(3) 0.3655(2) 0.0451(6) Uani 1 1 d .
C9 C 0.2130(2) 0.1042(4) 0.4053(5) 0.0834(14) Uani 1 1 d .
H9A H 0.2484 0.0989 0.4674 0.100 Uiso 1 1 calc R
H9B H 0.2227 0.0765 0.3522 0.100 Uiso 1 1 calc R
C8 C 0.1598(2) 0.0419(4) 0.4102(5) 0.0871(15) Uani 1 1 d .
H8B H 0.1483 -0.0203 0.3651 0.104 Uiso 1 1 calc R
H8C H 0.1692 0.0159 0.4768 0.104 Uiso 1 1 calc R

loop_
_atom_site_aniso_label
_atom_site_aniso_U_11
_atom_site_aniso_U_22
_atom_site_aniso_U_33
_atom_site_aniso_U_23
_atom_site_aniso_U_13
_atom_site_aniso_U_12
Tb1 0.03141(10) 0.03534(11) 0.04413(11) 0.000 0.01359(7) 0.000
O1 0.0593(13) 0.0487(12) 0.0650(12) -0.0101(10) 0.0336(11) -0.0041(10)
O2 0.0473(11) 0.0519(12) 0.0576(11) 0.0066(9) 0.0266(9) 0.0003(9)
O4 0.0363(10) 0.0493(11) 0.0676(13) -0.0093(10) 0.0141(9) -0.0065(8)
O3 0.0387(10) 0.0463(11) 0.0574(11) 0.0052(9) 0.0130(8) 0.0048(8)
O5 0.22(2) 1.29(13) 0.41(4) 0.000 -0.17(3) 0.000
O6 0.314(19) 0.402(18) 0.46(3) 0.035(16) 0.23(2) 0.221(16)
O7 0.28(2) 0.34(3) 0.25(2) 0.14(2) 0.20(2) 0.20(2)
O7A 0.150(13) 0.24(2) 0.232(17) -0.094(16) 0.028(12) -0.111(14)
O8 0.426(19) 0.171(7) 0.310(13) -0.045(9) 0.293(15) -0.077(10)
O9 0.233(13) 0.212(11) 0.331(17) 0.115(10) -0.030(12) -0.080(8)
N2 0.074(2) 0.081(2) 0.099(2) -0.027(2) 0.057(2) -0.0089(18)
N1 0.080(2) 0.0543(17) 0.118(3) -0.021(2) 0.060(2) -0.0052(18)
N4 0.089(2) 0.0513(16) 0.106(3) 0.0169(17) 0.065(2) 0.0038(16)
N3 0.084(2) 0.0583(19) 0.142(4) 0.008(2) 0.083(3) -0.0002(17)
N7 0.0388(13) 0.0468(14) 0.095(2) -0.0056(14) 0.0231(13) -0.0029(11)
N8 0.0475(16) 0.0472(16) 0.115(3) -0.0219(18) 0.0229(17) -0.0055(13)
N6 0.0397(14) 0.067(2) 0.107(2) 0.0264(18) 0.0287(15) 0.0096(13)
N5 0.0506(18) 0.0528(17) 0.113(3) 0.0283(17) 0.0346(19) 0.0112(12)
N9 0.0217(11) 0.0122(9) 0.0435(13) 0.000 0.0200(10) 0.000
N10 0.0523(19) 0.0563(19) 0.102(3) -0.0238(17) 0.044(2) -0.0096(13)
C1 0.0497(15) 0.0552(17) 0.0409(12) -0.0071(11) 0.0187(11) -0.0011(12)
C2 0.085(3) 0.088(3) 0.080(3) -0.014(2) 0.049(3) 0.016(2)
C3 0.084(3) 0.063(2) 0.086(3) -0.023(2) 0.036(2) 0.004(2)
C4 0.0495(16) 0.0522(16) 0.0433(13) 0.0024(11) 0.0200(12) -0.0012(13)
C5 0.085(3) 0.071(3) 0.108(3) 0.016(2) 0.057(3) -0.009(2)
C6 0.100(4) 0.077(3) 0.132(5) 0.006(3) 0.085(4) -0.013(2)
C10 0.0358(12) 0.0437(15) 0.0495(13) -0.0036(11) 0.0089(10) -0.0027(10)
C11 0.0410(17) 0.059(2) 0.113(4) -0.002(2) 0.023(2) -0.0092(15)
C12 0.056(2) 0.057(2) 0.138(4) -0.021(3) 0.036(2) -0.0159(18)
C7 0.0365(13) 0.0498(15) 0.0455(13) 0.0061(11) 0.0133(10) 0.0040(11)
C9 0.053(2) 0.069(2) 0.128(4) 0.026(3) 0.037(2) 0.021(2)
C8 0.067(3) 0.065(2) 0.139(4) 0.042(3) 0.053(3) 0.025(2)

loop_
_atom_type_symbol
_atom_type_description
_atom_type_scat_dispersion_real
_atom_type_scat_dispersion_imag
_atom_type_scat_source
C C 0.0033 0.0016 'International Tables Vol C Tables 4.2.6.8 and 6.1.1.4'
H H 0.0000 0.0000 'International Tables Vol C Tables 4.2.6.8 and 6.1.1.4'
N N 0.0061 0.0033 'International Tables Vol C Tables 4.2.6.8 and 6.1.1.4'
O O 0.0106 0.0060 'International Tables Vol C Tables 4.2.6.8 and 6.1.1.4'
Tb Tb -0.1723 4.1537 'International Tables Vol C Tables 4.2.6.8 and 6.1.1.4'

loop_
_geom_angle_atom_site_label_1
_geom_angle_atom_site_label_2
_geom_angle_atom_site_label_3
_geom_angle
_geom_angle_site_symmetry_1
_geom_angle_site_symmetry_3
O3 Tb1 O3 146.23(11) 2 .
O3 Tb1 O1 74.81(8) 2 .
O3 Tb1 O1 115.46(8) . .
O3 Tb1 O1 115.46(8) 2 2
O3 Tb1 O1 74.81(8) . 2
O1 Tb1 O1 146.42(11) . 2
O3 Tb1 O4 138.39(7) 2 .
O3 Tb1 O4 73.63(7) . .
O1 Tb1 O4 74.46(8) . .
O1 Tb1 O4 78.73(8) 2 .
O3 Tb1 O4 73.63(7) 2 2
O3 Tb1 O4 138.39(7) . 2
O1 Tb1 O4 78.73(8) . 2
O1 Tb1 O4 74.46(8) 2 2
O4 Tb1 O4 73.39(11) . 2
O3 Tb1 O2 74.80(7) 2 2
O3 Tb1 O2 77.98(8) . 2
O1 Tb1 O2 138.00(7) . 2
O1 Tb1 O2 74.03(8) 2 2
O4 Tb1 O2 144.79(7) . 2
O4 Tb1 O2 118.80(8) 2 2
O3 Tb1 O2 77.98(8) 2 .
O3 Tb1 O2 74.80(7) . .
O1 Tb1 O2 74.03(8) . .
O1 Tb1 O2 138.00(7) 2 .
O4 Tb1 O2 118.80(8) . .
O4 Tb1 O2 144.79(7) 2 .
O2 Tb1 O2 71.82(11) 2 .
C1 O1 Tb1 138.8(2) . .
C4 O2 Tb1 138.5(2) . .
C10 O4 Tb1 141.7(2) . .
C7 O3 Tb1 140.4(2) . .
N10 O8 O9 32.2(7) . .
N10 O9 O8 29.0(7) . .
C1 N2 C2 111.8(4) . .
C1 N2 H2A 124.1 . .
C2 N2 H2A 124.1 . .
C1 N1 C3 113.9(4) . .
C1 N1 H1A 123.1 . .
C3 N1 H1A 123.1 . .
C4 N4 C5 112.1(4) . .
C4 N4 H4A 124.0 . .
C5 N4 H4A 124.0 . .
C4 N3 C6 113.2(4) . .
C4 N3 H3A 123.4 . .
C6 N3 H3A 123.4 . .
C10 N7 C11 112.3(3) . .
C10 N7 H7A 123.8 . .
C11 N7 H7A 123.8 . .
C10 N8 C12 110.9(3) . .
C10 N8 H8A 124.6 . .
C12 N8 H8A 124.6 . .
C7 N6 C9 111.7(3) . .
C7 N6 H6A 124.2 . .
C9 N6 H6A 124.2 . .
C7 N5 C8 113.0(4) . .
C7 N5 H5A 123.5 . .
C8 N5 H5A 123.5 . .
O6 N9 O6 146(2) 2 .
O6 N9 O5 107.2(12) 2 .
O6 N9 O5 107.2(12) . .
O8 N10 O9 118.9(13) . .
O8 N10 O7 133.5(14) . .
O9 N10 O7 88.1(15) . .
O8 N10 O7A 107.7(15) . .
O9 N10 O7A 123.8(15) . .
O7 N10 O7A 81.2(19) . .
O1 C1 N1 126.8(3) . .
O1 C1 N2 124.4(3) . .
N1 C1 N2 108.8(3) . .
N2 C2 C3 103.0(4) . .
N2 C2 H2B 111.2 . .
C3 C2 H2B 111.2 . .
N2 C2 H2C 111.2 . .
C3 C2 H2C 111.2 . .
H2B C2 H2C 109.1 . .
N1 C3 C2 101.9(4) . .
N1 C3 H3B 111.4 . .
C2 C3 H3B 111.4 . .
N1 C3 H3C 111.4 . .
C2 C3 H3C 111.4 . .
H3B C3 H3C 109.3 . .
O2 C4 N3 126.3(3) . .
O2 C4 N4 125.3(3) . .
N3 C4 N4 108.4(3) . .
N4 C5 C6 103.1(4) . .
N4 C5 H5B 111.2 . .
C6 C5 H5B 111.2 . .
N4 C5 H5C 111.2 . .
C6 C5 H5C 111.2 . .
H5B C5 H5C 109.1 . .
N3 C6 C5 102.7(4) . .
N3 C6 H6B 111.2 . .
C5 C6 H6B 111.2 . .
N3 C6 H6C 111.2 . .
C5 C6 H6C 111.2 . .
H6B C6 H6C 109.1 . .
O4 C10 N7 126.2(3) . .
O4 C10 N8 124.3(3) . .
N7 C10 N8 109.5(3) . .
N7 C11 C12 103.0(3) . .
N7 C11 H11A 111.2 . .
C12 C11 H11A 111.2 . .
N7 C11 H11B 111.2 . .
C12 C11 H11B 111.2 . .
H11A C11 H11B 109.1 . .
N8 C12 C11 104.0(3) . .
N8 C12 H12A 111.0 . .
C11 C12 H12A 111.0 . .
N8 C12 H12B 111.0 . .
C11 C12 H12B 111.0 . .
H12A C12 H12B 109.0 . .
O3 C7 N5 126.4(3) . .
O3 C7 N6 124.6(3) . .
N5 C7 N6 108.9(3) . .
N6 C9 C8 103.0(3) . .
N6 C9 H9A 111.2 . .
C8 C9 H9A 111.2 . .
N6 C9 H9B 111.2 . .
C8 C9 H9B 111.2 . .
H9A C9 H9B 109.1 . .
N5 C8 C9 102.6(3) . .
N5 C8 H8B 111.2 . .
C9 C8 H8B 111.2 . .
N5 C8 H8C 111.2 . .
C9 C8 H8C 111.2 . .
H8B C8 H8C 109.2 . .

loop_
_geom_bond_atom_site_label_1
_geom_bond_atom_site_label_2
_geom_bond_distance
_geom_bond_site_symmetry_2
Tb1 O3 2.377(2) 2
Tb1 O3 2.377(2) .
Tb1 O1 2.381(2) .
Tb1 O1 2.381(2) 2
Tb1 O4 2.382(2) .
Tb1 O4 2.382(2) 2
Tb1 O2 2.411(2) 2
Tb1 O2 2.411(2) .
O1 C1 1.245(4) .
O2 C4 1.245(4) .
O4 C10 1.246(4) .
O3 C7 1.246(4) .
O5 N9 1.05(2) .
O6 N9 0.879(15) .
O7 N10 1.098(16) .
O7A N10 1.148(12) .
O8 N10 0.990(9) .
O9 N10 1.088(14) .
N2 C1 1.335(4) .
N2 C2 1.449(6) .
N2 H2A 0.8600 .
N1 C1 1.302(5) .
N1 C3 1.447(5) .
N1 H1A 0.8600 .
N4 C4 1.340(4) .
N4 C5 1.440(5) .
N4 H4A 0.8600 .
N3 C4 1.331(5) .
N3 C6 1.431(5) .
N3 H3A 0.8600 .
N7 C10 1.321(4) .
N7 C11 1.456(5) .
N7 H7A 0.8600 .
N8 C10 1.350(5) .
N8 C12 1.451(5) .
N8 H8A 0.8600 .
N6 C7 1.341(4) .
N6 C9 1.439(6) .
N6 H6A 0.8600 .
N5 C7 1.328(4) .
N5 C8 1.431(5) .
N5 H5A 0.8600 .
N9 O6 0.879(15) 2
C2 C3 1.513(8) .
C2 H2B 0.9700 .
C2 H2C 0.9700 .
C3 H3B 0.9700 .
C3 H3C 0.9700 .
C5 C6 1.519(7) .
C5 H5B 0.9700 .
C5 H5C 0.9700 .
C6 H6B 0.9700 .
C6 H6C 0.9700 .
C11 C12 1.503(6) .
C11 H11A 0.9700 .
C11 H11B 0.9700 .
C12 H12A 0.9700 .
C12 H12B 0.9700 .
C9 C8 1.530(7) .
C9 H9A 0.9700 .
C9 H9B 0.9700 .
C8 H8B 0.9700 .
C8 H8C 0.9700 .

loop_
_geom_hbond_atom_site_label_D
_geom_hbond_atom_site_label_H
_geom_hbond_atom_site_label_A
_geom_hbond_distance_DH
_geom_hbond_distance_HA
_geom_hbond_distance_DA
_geom_hbond_angle_DHA
_geom_hbond_site_symmetry_A
N1 H1A O4 0.86 2.17 2.872(4) 138.1 .
N2 H2A O9 0.86 2.22 2.999(12) 150.8 .
N3 H3A O1 0.86 2.20 2.888(4) 137.1 .
N4 H4A O6 0.86 2.19 3.006(10) 157.7 .
N5 H5A O2 0.86 2.18 2.880(4) 137.9 .
N6 H6A O8 0.86 2.23 2.950(11) 141.2 2
N7 H7A O3 0.86 2.26 2.934(4) 134.9 .
N8 H8A O5 0.86 2.28 2.837(9) 122.8 1_565
